data_4126446
loop_
_publ_author_name
'Garc\'ia-Morales, Cristina'
'Ranieri, Beatrice'
'Escofet, Imma'
'L\'opez-Suarez, Laura'
'Obradors, Carla'
'Konovalov, Andrey I.'
'Echavarren, Antonio M.'

_publ_section_title
;
 Enantioselective Synthesis of Cyclobutenes by Intermolecular [2+2]
 Cycloaddition with Non-C2 Symmetric Digold Catalysts.
;
_journal_name_full 'Journal of the American Chemical Society'
_journal_paper_doi 10.1021/jacs.7b07651
_journal_year 2017
_chemical_absolute_configuration ad
_chemical_formula_sum 'C40.4 H44.8 Au1.1 Cl1.9 Fe P2'
_chemical_formula_weight 932.17
_chemical_name_systematic
;
 ?
;
_space_group_IT_number 19
_space_group_name_Hall 'P 2ac 2ab'
_symmetry_cell_setting orthorhombic
_symmetry_space_group_name_Hall 'P 2ac 2ab'
_symmetry_space_group_name_H-M 'P 21 21 21'
_atom_sites_solution_hydrogens geom
_audit_creation_method SHELXL-2014
_cell_angle_alpha 90
_cell_angle_beta 90
_cell_angle_gamma 90
_cell_formula_units_Z 8
_cell_length_a 14.788(3)
_cell_length_b 18.134(4)
_cell_length_c 28.447(6)
_cell_measurement_temperature 100(2)
_cell_volume 7629(3)
_computing_cell_refinement 'CrystalClear-SM Expert 2.1 b29 (Rigaku, 2013)'
_computing_data_collection 'CrystalClear-SM Expert 2.1 b29 (Rigaku, 2013)'
_computing_data_reduction 'CrystalClear-SM Expert 2.1 b29 (Rigaku, 2013)'
_computing_molecular_graphics 'SHELXL-2014 (Sheldrick, 2014)'
_computing_publication_material 'SHELXL-2014 (Sheldrick, 2014)'
_computing_structure_refinement 'SHELXL-2014 (Sheldrick, 2014)'
_computing_structure_solution Sir2011
_diffrn_ambient_temperature 100(2)
_diffrn_detector_area_resol_mean 5.8140
_diffrn_detector_type 'PILATUS 200K'
_diffrn_measured_fraction_theta_full 0.991
_diffrn_measured_fraction_theta_max 0.990
_diffrn_measurement_device_type '1/4chi goniometer'
_diffrn_measurement_method
;
 Fullsphere data collection, phi and omega scans
;
_diffrn_measurement_specimen_support 'magnetic support with MicroMount'
_diffrn_radiation_monochromator 'Confocal Max Flux optic'
_diffrn_radiation_type MoK\a
_diffrn_radiation_wavelength 0.7107
_diffrn_reflns_av_R_equivalents 0.0737
_diffrn_reflns_av_unetI/netI 0.1039
_diffrn_reflns_Laue_measured_fraction_full 0.991
_diffrn_reflns_Laue_measured_fraction_max 0.990
_diffrn_reflns_limit_h_max 18
_diffrn_reflns_limit_h_min -18
_diffrn_reflns_limit_k_max 22
_diffrn_reflns_limit_k_min -22
_diffrn_reflns_limit_l_max 34
_diffrn_reflns_limit_l_min -35
_diffrn_reflns_number 43920
_diffrn_reflns_point_group_measured_fraction_full 0.993
_diffrn_reflns_point_group_measured_fraction_max 0.993
_diffrn_reflns_theta_full 25.242
_diffrn_reflns_theta_max 26.373
_diffrn_reflns_theta_min 2.246
_diffrn_source 'Microfocus rotating anode X-ray tube'
_diffrn_source_current 24
_diffrn_source_power 50
_diffrn_source_size '0.2 mm x 0.2 mm fine focus'
_diffrn_source_type 'Rigaku MicroMax-007HF'
_exptl_absorpt_coefficient_mu 4.849
_exptl_absorpt_correction_T_max 0.444
_exptl_absorpt_correction_T_min 0.342
_exptl_absorpt_correction_type multi-scan
_exptl_absorpt_process_details
; 
 CrystalClear-SM Expert 2.1 b29 (Rigaku, 2013)
;
_exptl_crystal_colour Colorless
_exptl_crystal_density_diffrn 1.623
_exptl_crystal_description Unknown
_exptl_crystal_F_000 3699
_exptl_crystal_size_max 0.20
_exptl_crystal_size_mid 0.20
_exptl_crystal_size_min 0.20
_refine_diff_density_max 1.535
_refine_diff_density_min -1.150
_refine_diff_density_rms 0.214
_refine_ls_abs_structure_details
;
 Refined as an inversion twin.
;
_refine_ls_abs_structure_Flack -0.017(9)
_refine_ls_extinction_method none
_refine_ls_goodness_of_fit_ref 1.151
_refine_ls_hydrogen_treatment constr
_refine_ls_matrix_type full
_refine_ls_number_parameters 985
_refine_ls_number_reflns 15132
_refine_ls_number_restraints 405
_refine_ls_restrained_S_all 1.146
_refine_ls_R_factor_all 0.0959
_refine_ls_R_factor_gt 0.0511
_refine_ls_shift/su_max 0.002
_refine_ls_shift/su_mean 0.000
_refine_ls_structure_factor_coef Fsqd
_refine_ls_weighting_details 'w=1/[\s^2^(Fo^2^)+(0.0096P)^2^+27.8204P] where P=(Fo^2^+2Fc^2^)/3'
_refine_ls_weighting_scheme calc
_refine_ls_wR_factor_gt 0.0781
_refine_ls_wR_factor_ref 0.1000
_reflns_Friedel_coverage 0.836
_reflns_Friedel_fraction_full 0.996
_reflns_Friedel_fraction_max 0.996
_reflns_number_gt 11325
_reflns_number_total 15132
_reflns_threshold_expression 'I > 2\s(I)'
_cod_data_source_file ja7b07651_si_003.cif
_cod_data_source_block IE-JosiPhosMAuCl2
_cod_depositor_comments
;
The following automatic conversions were performed:

'_symmetry_cell_setting' value 'Orthorhombic' changed to
'orthorhombic' according to
/home/data/users/saulius/crontab/automatic-downloads/rss-feeds/ACS/lib/dictionaries/cif_core.dic
dictionary named 'cif_core.dic' version 2.4.2 from 2011-04-26.

'_exptl_absorpt_correction_type' value 'Multi-scan' changed to
'multi-scan' according to
/home/data/users/saulius/crontab/automatic-downloads/rss-feeds/ACS/lib/dictionaries/cif_core.dic
dictionary named 'cif_core.dic' version 2.4.2 from 2011-04-26.

Automatic conversion script
Id: cif_fix_values 4973 2017-02-22 13:04:09Z antanas 
;
_cod_original_sg_symbol_H-M P2(1)2(1)2(1)
_cod_original_formula_sum 'C40.40 H44.80 Au1.10 Cl1.90 Fe P2'
_cod_database_code 4126446
_shelx_space_group_comment
;
The symmetry employed for this shelxl refinement is uniquely defined
by the following loop, which should always be used as a source of
symmetry information in preference to the above space-group names.
They are only intended as comments.
;
_shelx_estimated_absorpt_t_min 0.444
_shelx_estimated_absorpt_t_max 0.444
_shelxl_version_number 2014-3

loop_
_space_group_symop_operation_xyz
'x, y, z'
'-x+1/2, -y, z+1/2'
'-x, y+1/2, -z+1/2'
'x+1/2, -y+1/2, -z'

loop_
_atom_site_label
_atom_site_type_symbol
_atom_site_fract_x
_atom_site_fract_y
_atom_site_fract_z
_atom_site_U_iso_or_equiv
_atom_site_adp_type
_atom_site_occupancy
_atom_site_site_symmetry_order
_atom_site_calc_flag
_atom_site_refinement_flags_posn
_atom_site_refinement_flags_adp
_atom_site_refinement_flags_occupancy
_atom_site_disorder_assembly
_atom_site_disorder_group
Au1A Au 0.62085(4) -0.08810(3) 1.03984(2) 0.01710(12) Uani 1 1 d . . . . .
C1A C 0.8409(9) -0.1503(7) 1.0437(6) 0.021(3) Uani 1 1 d . . . . .
C2A C 0.8519(10) -0.0824(8) 1.0748(6) 0.028(4) Uani 1 1 d . U . . .
H2A1 H 0.7931 -0.0685 1.0879 0.042 Uiso 1 1 calc R U . . .
H2A2 H 0.8757 -0.0415 1.0560 0.042 Uiso 1 1 calc R U . . .
H2A3 H 0.8941 -0.0935 1.1004 0.042 Uiso 1 1 calc R U . . .
C3A C 0.8181(11) -0.2155(7) 1.0754(7) 0.034(5) Uani 1 1 d . . . . .
H3A1 H 0.8225 -0.2613 1.0573 0.052 Uiso 1 1 calc R U . . .
H3A2 H 0.7564 -0.2099 1.0874 0.052 Uiso 1 1 calc R U . . .
H3A3 H 0.8607 -0.2171 1.1017 0.052 Uiso 1 1 calc R U . . .
C4A C 0.9292(10) -0.1650(8) 1.0188(7) 0.036(5) Uani 1 1 d . . . . .
H4A1 H 0.9776 -0.1706 1.0420 0.054 Uiso 1 1 calc R U . . .
H4A2 H 0.9433 -0.1235 0.9979 0.054 Uiso 1 1 calc R U . . .
H4A3 H 0.9240 -0.2103 1.0002 0.054 Uiso 1 1 calc R U . . .
C5A C 0.7096(10) -0.2153(7) 0.9684(6) 0.024(4) Uani 1 1 d . . . . .
C6A C 0.6551(10) -0.2655(8) 1.0020(6) 0.031(4) Uani 1 1 d . . . . .
H6A1 H 0.6359 -0.3100 0.9852 0.047 Uiso 1 1 calc R U . . .
H6A2 H 0.6017 -0.2389 1.0134 0.047 Uiso 1 1 calc R U . . .
H6A3 H 0.6931 -0.2795 1.0288 0.047 Uiso 1 1 calc R U . . .
C7A C 0.7863(11) -0.2615(7) 0.9480(6) 0.030(4) Uani 1 1 d . . . . .
H7A1 H 0.7610 -0.3025 0.9298 0.045 Uiso 1 1 calc R U . . .
H7A2 H 0.8235 -0.2811 0.9736 0.045 Uiso 1 1 calc R U . . .
H7A3 H 0.8237 -0.2307 0.9274 0.045 Uiso 1 1 calc R U . . .
C8A C 0.6445(12) -0.1911(8) 0.9293(6) 0.034(5) Uani 1 1 d . . . . .
H8A1 H 0.6759 -0.1577 0.9077 0.052 Uiso 1 1 calc R U . . .
H8A2 H 0.5926 -0.1656 0.9433 0.052 Uiso 1 1 calc R U . . .
H8A3 H 0.6234 -0.2346 0.9120 0.052 Uiso 1 1 calc R U . . .
C9A C 0.7901(10) -0.0567(7) 0.9630(6) 0.022(3) Uani 1 1 d . . . . .
H9A H 0.8406 -0.0346 0.9816 0.027 Uiso 1 1 calc R U . . .
C10A C 0.8342(11) -0.0794(8) 0.9176(6) 0.029(4) Uani 1 1 d . . . . .
H10A H 0.7875 -0.0925 0.8947 0.043 Uiso 1 1 calc R U . . .
H10B H 0.8734 -0.1221 0.9232 0.043 Uiso 1 1 calc R U . . .
H10C H 0.8704 -0.0384 0.9055 0.043 Uiso 1 1 calc R U . . .
C11A C 0.7215(9) 0.0053(7) 0.9590(5) 0.018(2) Uani 1 1 d . U . . .
C12A C 0.6353(9) 0.0047(8) 0.9364(5) 0.022(2) Uani 1 1 d . U . . .
H12A H 0.6103 -0.0364 0.9170 0.026 Uiso 1 1 calc R U . . .
C13A C 0.5912(10) 0.0730(7) 0.9460(5) 0.024(2) Uani 1 1 d . U . . .
H13A H 0.5296 0.0873 0.9348 0.028 Uiso 1 1 calc R U . . .
C14A C 0.6490(9) 0.1171(7) 0.9741(5) 0.021(2) Uani 1 1 d . U . . .
H14A H 0.6355 0.1674 0.9866 0.026 Uiso 1 1 calc R U . . .
C15A C 0.7287(9) 0.0760(7) 0.9814(5) 0.019(2) Uani 1 1 d . U . . .
C16A C 0.8198(14) 0.1239(10) 0.8751(7) 0.048(3) Uani 1 1 d . U . . .
H16A H 0.8840 0.1163 0.8849 0.058 Uiso 1 1 calc R U . . .
C17A C 0.7667(13) 0.0742(11) 0.8483(7) 0.050(3) Uani 1 1 d . U . . .
H17A H 0.7864 0.0256 0.8353 0.059 Uiso 1 1 calc R U . . .
C18A C 0.6846(14) 0.1073(9) 0.8421(6) 0.045(3) Uani 1 1 d . U . . .
H18A H 0.6326 0.0853 0.8245 0.054 Uiso 1 1 calc R U . . .
C19A C 0.6832(13) 0.1754(9) 0.8650(6) 0.040(3) Uani 1 1 d . U . . .
H19A H 0.6316 0.2110 0.8661 0.048 Uiso 1 1 calc R U . . .
C20A C 0.7671(13) 0.1841(10) 0.8856(7) 0.043(3) Uani 1 1 d . U . . .
H20A H 0.7868 0.2277 0.9045 0.052 Uiso 1 1 calc R U . . .
C21A C 0.7905(9) 0.0983(7) 1.0752(5) 0.013(3) Uani 1 1 d . U . . .
C22A C 0.8524(9) 0.1051(6) 1.1129(5) 0.017(3) Uani 1 1 d . . . . .
C23A C 0.9450(10) 0.1199(7) 1.1057(6) 0.021(3) Uani 1 1 d . . . . .
H23A H 0.9669 0.1268 1.0747 0.025 Uiso 1 1 calc R U . . .
C24A C 1.0043(11) 0.1246(8) 1.1432(6) 0.029(4) Uani 1 1 d . . . . .
H24A H 1.0664 0.1345 1.1375 0.035 Uiso 1 1 calc R U . . .
C25A C 0.9749(10) 0.1153(7) 1.1881(6) 0.026(4) Uani 1 1 d . . . . .
H25C H 1.0168 0.1195 1.2133 0.031 Uiso 1 1 calc R U . . .
C26A C 0.8852(11) 0.0998(7) 1.1978(5) 0.028(3) Uani 1 1 d . . . . .
H26A H 0.8655 0.0932 1.2293 0.034 Uiso 1 1 calc R U . . .
C27A C 0.8229(10) 0.0938(8) 1.1598(5) 0.022(3) Uani 1 1 d . . . . .
C28A C 0.7288(10) 0.0773(8) 1.1683(5) 0.025(4) Uani 1 1 d . U . . .
H28C H 0.7072 0.0720 1.1996 0.030 Uiso 1 1 calc R U . . .
C29A C 0.6715(10) 0.0695(7) 1.1315(6) 0.024(4) Uani 1 1 d . . . . .
H29A H 0.6102 0.0565 1.1371 0.028 Uiso 1 1 calc R U . . .
C30A C 0.7013(9) 0.0805(7) 1.0856(5) 0.017(3) Uani 1 1 d . . . . .
H30A H 0.6593 0.0756 1.0605 0.020 Uiso 1 1 calc R U . . .
C31A C 0.8467(9) 0.1997(7) 1.0035(6) 0.022(3) Uani 1 1 d . . . . .
C32A C 0.9206(10) 0.2231(7) 0.9752(5) 0.018(3) Uani 1 1 d . . . . .
C33A C 0.9874(10) 0.1734(7) 0.9567(6) 0.030(4) Uani 1 1 d . . . . .
H33A H 0.9846 0.1228 0.9652 0.036 Uiso 1 1 calc R U . . .
C34A C 1.0548(10) 0.1967(9) 0.9272(7) 0.036(4) Uani 1 1 d . . . . .
H34C H 1.0977 0.1625 0.9153 0.043 Uiso 1 1 calc R U . . .
C35A C 1.0599(10) 0.2716(8) 0.9149(7) 0.032(4) Uani 1 1 d . . . . .
H35A H 1.1061 0.2878 0.8941 0.038 Uiso 1 1 calc R U . . .
C36A C 0.9997(10) 0.3209(9) 0.9322(6) 0.028(4) Uani 1 1 d . . . . .
H36A H 1.0050 0.3714 0.9237 0.034 Uiso 1 1 calc R U . . .
C37A C 0.9304(9) 0.2993(7) 0.9622(6) 0.022(3) Uani 1 1 d . . . . .
C38A C 0.8664(11) 0.3486(8) 0.9814(6) 0.031(4) Uani 1 1 d . . . . .
H38C H 0.8731 0.3997 0.9748 0.038 Uiso 1 1 calc R U . . .
C39A C 0.7963(11) 0.3276(7) 1.0085(6) 0.025(4) Uani 1 1 d . . . . .
H39A H 0.7543 0.3631 1.0197 0.030 Uiso 1 1 calc R U . . .
C40A C 0.7854(11) 0.2522(7) 1.0203(6) 0.027(4) Uani 1 1 d . . . . .
H40A H 0.7364 0.2373 1.0397 0.032 Uiso 1 1 calc R U . . .
Au1B Au 0.46214(4) 0.99864(3) 0.80099(2) 0.02365(14) Uani 1 1 d . . . . .
P1B P 0.3755(12) 1.0872(8) 0.7714(5) 0.033(4) Uani 0.5 1 d D U P A 1
C1B C 0.3554(17) 1.1539(13) 0.8199(9) 0.036(4) Uani 0.5 1 d D U P A 1
C2B C 0.323(2) 1.1103(16) 0.8634(9) 0.036(6) Uani 0.5 1 d D U P A 1
H2B1 H 0.3193 1.1436 0.8905 0.054 Uiso 0.5 1 calc R U P A 1
H2B2 H 0.3665 1.0708 0.8703 0.054 Uiso 0.5 1 calc R U P A 1
H2B3 H 0.2636 1.0889 0.8572 0.054 Uiso 0.5 1 calc R U P A 1
C3B C 0.4419(19) 1.1952(17) 0.8325(12) 0.039(6) Uani 0.5 1 d D U P A 1
H3B1 H 0.4395 1.2104 0.8656 0.058 Uiso 0.5 1 calc R U P A 1
H3B2 H 0.4476 1.2390 0.8125 0.058 Uiso 0.5 1 calc R U P A 1
H3B3 H 0.4941 1.1629 0.8276 0.058 Uiso 0.5 1 calc R U P A 1
C4B C 0.279(2) 1.2120(15) 0.8095(12) 0.039(6) Uani 0.5 1 d D U P A 1
H4B1 H 0.2307 1.1886 0.7916 0.059 Uiso 0.5 1 calc R U P A 1
H4B2 H 0.3047 1.2530 0.7913 0.059 Uiso 0.5 1 calc R U P A 1
H4B3 H 0.2551 1.2309 0.8393 0.059 Uiso 0.5 1 calc R U P A 1
C5B C 0.4319(18) 1.1296(13) 0.7188(9) 0.036(4) Uani 0.5 1 d D U P A 1
C6B C 0.5325(18) 1.1417(19) 0.7295(12) 0.038(6) Uani 0.5 1 d D U P A 1
H6B1 H 0.5633 1.1596 0.7012 0.057 Uiso 0.5 1 calc R U P A 1
H6B2 H 0.5598 1.0950 0.7395 0.057 Uiso 0.5 1 calc R U P A 1
H6B3 H 0.5387 1.1782 0.7547 0.057 Uiso 0.5 1 calc R U P A 1
C7B C 0.394(3) 1.2051(14) 0.7029(12) 0.041(7) Uani 0.5 1 d D U P A 1
H7B1 H 0.4375 1.2284 0.6813 0.061 Uiso 0.5 1 calc R U P A 1
H7B2 H 0.3857 1.2367 0.7304 0.061 Uiso 0.5 1 calc R U P A 1
H7B3 H 0.3365 1.1980 0.6868 0.061 Uiso 0.5 1 calc R U P A 1
C8B C 0.427(2) 1.0757(16) 0.6774(9) 0.038(6) Uani 0.5 1 d D U P A 1
H8B1 H 0.4718 1.0899 0.6536 0.057 Uiso 0.5 1 calc R U P A 1
H8B2 H 0.3665 1.0771 0.6636 0.057 Uiso 0.5 1 calc R U P A 1
H8B3 H 0.4403 1.0257 0.6885 0.057 Uiso 0.5 1 calc R U P A 1
P1B' P 0.3657(10) 1.0910(7) 0.7805(4) 0.012(2) Uani 0.5 1 d D U P A 2
C1B' C 0.3303(16) 1.1525(11) 0.8295(8) 0.015(3) Uani 0.5 1 d D U P A 2
C2B' C 0.294(2) 1.1039(14) 0.8698(8) 0.017(5) Uani 0.5 1 d D U P A 2
H2B4 H 0.2676 1.1353 0.8942 0.026 Uiso 0.5 1 calc R U P A 2
H2B5 H 0.3440 1.0752 0.8832 0.026 Uiso 0.5 1 calc R U P A 2
H2B6 H 0.2479 1.0703 0.8576 0.026 Uiso 0.5 1 calc R U P A 2
C3B' C 0.4102(18) 1.1978(14) 0.8473(10) 0.019(5) Uani 0.5 1 d D U P A 2
H3B4 H 0.3940 1.2213 0.8772 0.029 Uiso 0.5 1 calc R U P A 2
H3B5 H 0.4254 1.2358 0.8242 0.029 Uiso 0.5 1 calc R U P A 2
H3B6 H 0.4624 1.1654 0.8521 0.029 Uiso 0.5 1 calc R U P A 2
C4B' C 0.2514(18) 1.2068(14) 0.8167(10) 0.017(5) Uani 0.5 1 d D U P A 2
H4B4 H 0.1954 1.1789 0.8122 0.025 Uiso 0.5 1 calc R U P A 2
H4B5 H 0.2664 1.2332 0.7876 0.025 Uiso 0.5 1 calc R U P A 2
H4B6 H 0.2433 1.2424 0.8423 0.025 Uiso 0.5 1 calc R U P A 2
C5B' C 0.4254(15) 1.1414(12) 0.7319(9) 0.012(3) Uani 0.5 1 d D U P A 2
C6B' C 0.5228(16) 1.1585(16) 0.7472(11) 0.018(5) Uani 0.5 1 d D U P A 2
H6B4 H 0.5553 1.1819 0.7212 0.027 Uiso 0.5 1 calc R U P A 2
H6B5 H 0.5534 1.1125 0.7559 0.027 Uiso 0.5 1 calc R U P A 2
H6B6 H 0.5218 1.1918 0.7743 0.027 Uiso 0.5 1 calc R U P A 2
C7B' C 0.383(2) 1.2161(12) 0.7175(9) 0.013(5) Uani 0.5 1 d D U P A 2
H7B4 H 0.4224 1.2402 0.6943 0.019 Uiso 0.5 1 calc R U P A 2
H7B5 H 0.3778 1.2476 0.7454 0.019 Uiso 0.5 1 calc R U P A 2
H7B6 H 0.3235 1.2077 0.7039 0.019 Uiso 0.5 1 calc R U P A 2
C8B' C 0.4319(19) 1.0917(14) 0.6885(8) 0.015(4) Uani 0.5 1 d D U P A 2
H8B4 H 0.4731 1.0506 0.6951 0.022 Uiso 0.5 1 calc R U P A 2
H8B5 H 0.4551 1.1203 0.6619 0.022 Uiso 0.5 1 calc R U P A 2
H8B6 H 0.3719 1.0724 0.6808 0.022 Uiso 0.5 1 calc R U P A 2
C9B C 0.2570(10) 1.0510(7) 0.7595(6) 0.025(4) Uani 1 1 d . . . . .
H9B H 0.2221 1.0609 0.7889 0.030 Uiso 1 1 calc R U . A 1
C10B C 0.2047(10) 1.0920(8) 0.7198(6) 0.029(4) Uani 1 1 d . . . . .
H10D H 0.2369 1.0861 0.6899 0.043 Uiso 1 1 calc R U . . .
H10E H 0.2003 1.1445 0.7276 0.043 Uiso 1 1 calc R U . . .
H10F H 0.1438 1.0712 0.7169 0.043 Uiso 1 1 calc R U . . .
C11B C 0.2591(10) 0.9684(8) 0.7546(6) 0.022(2) Uani 1 1 d . U . . .
C12B C 0.3086(10) 0.9268(7) 0.7202(6) 0.026(2) Uani 1 1 d . U . . .
H12B H 0.3435 0.9482 0.6933 0.031 Uiso 1 1 calc R U . . .
C13B C 0.3014(10) 0.8509(8) 0.7311(6) 0.027(2) Uani 1 1 d . U . . .
H13B H 0.3302 0.8094 0.7134 0.032 Uiso 1 1 calc R U . . .
C14B C 0.2439(10) 0.8443(7) 0.7718(6) 0.024(2) Uani 1 1 d . U . . .
H14B H 0.2255 0.7972 0.7874 0.029 Uiso 1 1 calc R U . . .
C15B C 0.2180(9) 0.9169(7) 0.7862(5) 0.020(2) Uani 1 1 d . U . . .
C16B C 0.1479(11) 0.8763(9) 0.6491(6) 0.034(4) Uani 1 1 d . . . . .
H16B H 0.1932 0.8686 0.6235 0.041 Uiso 1 1 calc R U . . .
C17B C 0.1104(12) 0.9451(10) 0.6627(7) 0.043(5) Uani 1 1 d . . . . .
H17B H 0.1247 0.9943 0.6486 0.052 Uiso 1 1 calc R U . . .
C18B C 0.0491(11) 0.9311(8) 0.6997(7) 0.036(4) Uani 1 1 d . . . . .
H18B H 0.0131 0.9693 0.7168 0.044 Uiso 1 1 calc R U . . .
C19B C 0.0473(11) 0.8538(8) 0.7091(6) 0.029(4) Uani 1 1 d . . . . .
H19B H 0.0095 0.8275 0.7330 0.035 Uiso 1 1 calc R U . . .
C20B C 0.1101(12) 0.8216(9) 0.6768(6) 0.035(4) Uani 1 1 d . . . . .
H20B H 0.1243 0.7678 0.6744 0.042 Uiso 1 1 calc R U . . .
C21B C 0.2295(9) 0.9319(6) 0.8862(5) 0.016(3) Uani 1 1 d . . . . .
C22B C 0.2024(10) 0.9521(7) 0.9329(6) 0.022(3) Uani 1 1 d . U . . .
C23B C 0.1137(11) 0.9730(7) 0.9439(5) 0.025(4) Uani 1 1 d . . . . .
H23C H 0.0695 0.9745 0.9196 0.030 Uiso 1 1 calc R U . . .
C24B C 0.0894(11) 0.9912(8) 0.9887(6) 0.029(4) Uani 1 1 d . . . . .
H24C H 0.0289 1.0053 0.9952 0.035 Uiso 1 1 calc R U . . .
C25B C 0.1529(11) 0.9892(8) 1.0248(6) 0.034(4) Uani 1 1 d . . . . .
H25A H 0.1355 1.0006 1.0561 0.041 Uiso 1 1 calc R U . . .
C26B C 0.2407(12) 0.9708(8) 1.0149(6) 0.032(4) Uani 1 1 d . . . . .
H26C H 0.2844 0.9710 1.0393 0.038 Uiso 1 1 calc R U . . .
C27B C 0.2669(11) 0.9516(7) 0.9690(5) 0.023(4) Uani 1 1 d . . . . .
C28B C 0.3577(10) 0.9313(7) 0.9591(6) 0.030(4) Uani 1 1 d . . . . .
H28A H 0.4019 0.9322 0.9833 0.036 Uiso 1 1 calc R U . . .
C29B C 0.3814(10) 0.9103(8) 0.9145(5) 0.024(3) Uani 1 1 d . . . . .
H29C H 0.4417 0.8949 0.9084 0.028 Uiso 1 1 calc R U . . .
C30B C 0.3187(9) 0.9114(8) 0.8781(5) 0.021(3) Uani 1 1 d . . . . .
H30C H 0.3371 0.8980 0.8473 0.026 Uiso 1 1 calc R U . . .
C31B C 0.0785(11) 0.8599(8) 0.8452(6) 0.028(4) Uani 1 1 d . . . . .
C32B C -0.0125(10) 0.8583(7) 0.8292(6) 0.021(4) Uani 1 1 d . . . . .
C33B C -0.0548(9) 0.9193(7) 0.8066(5) 0.023(3) Uani 1 1 d . . . . .
H33C H -0.0220 0.9638 0.8020 0.028 Uiso 1 1 calc R U . . .
C34B C -0.1431(10) 0.9141(9) 0.7912(5) 0.027(4) Uani 1 1 d . . . . .
H34A H -0.1702 0.9548 0.7755 0.032 Uiso 1 1 calc R U . . .
C35B C -0.1934(12) 0.8491(9) 0.7984(6) 0.038(4) Uani 1 1 d . . . . .
H35C H -0.2545 0.8464 0.7882 0.046 Uiso 1 1 calc R U . . .
C36B C -0.1549(10) 0.7910(8) 0.8198(6) 0.026(4) Uani 1 1 d . . . . .
H36C H -0.1893 0.7474 0.8245 0.031 Uiso 1 1 calc R U . . .
C37B C -0.0639(9) 0.7933(7) 0.8356(5) 0.019(3) Uani 1 1 d . . . . .
C38B C -0.0258(11) 0.7318(8) 0.8583(6) 0.028(4) Uani 1 1 d . . . . .
H38A H -0.0603 0.6882 0.8631 0.034 Uiso 1 1 calc R U . . .
C39B C 0.0616(13) 0.7360(9) 0.8732(7) 0.044(5) Uani 1 1 d . . . . .
H39C H 0.0878 0.6943 0.8882 0.053 Uiso 1 1 calc R U . . .
C40B C 0.1132(12) 0.7980(7) 0.8674(6) 0.033(4) Uani 1 1 d . . . . .
H40C H 0.1736 0.7987 0.8787 0.040 Uiso 1 1 calc R U . . .
Cl1A Cl 0.4905(2) -0.0463(2) 1.07455(15) 0.0272(9) Uani 1 1 d . . . . .
Cl1P Cl 0.5591(2) 0.9065(2) 0.82349(13) 0.0269(8) Uani 1 1 d . . . . .
Fe1A Fe 0.70911(14) 0.09263(11) 0.91152(7) 0.0211(5) Uani 1 1 d . . . . .
Fe1B Fe 0.17710(14) 0.89540(11) 0.71815(8) 0.0215(5) Uani 1 1 d . . . . .
Au2B Au 0.0855(2) 1.05437(15) 0.82860(12) 0.0244(7) Uani 0.2 1 d . . P B 2
Cl2B Cl 0.0313(14) 1.1703(9) 0.8137(8) 0.036(5) Uani 0.2 1 d . . P B 2
P2A P 0.8307(2) 0.10082(19) 1.01483(13) 0.0176(8) Uani 1 1 d . . . . .
P1A P 0.7438(3) -0.13105(19) 1.00243(14) 0.0180(8) Uani 1 1 d . . . . .
P2B P 0.1499(3) 0.94166(19) 0.83684(15) 0.0204(9) Uani 1 1 d . . . . .
C1S C -0.126(2) 0.1637(15) 0.7484(16) 0.071(5) Uani 0.5 1 d D U P C 1
H1S1 H -0.1131 0.2108 0.7320 0.085 Uiso 0.5 1 calc R U P C 1
H1S2 H -0.1694 0.1735 0.7739 0.085 Uiso 0.5 1 calc R U P C 1
Cl1S Cl -0.0234(7) 0.1278(6) 0.7725(4) 0.071(3) Uani 0.5 1 d D U P C 1
Cl2S Cl -0.1726(10) 0.0989(7) 0.7078(5) 0.093(4) Uani 0.5 1 d D U P C 1
C1S' C -0.145(2) 0.147(4) 0.740(2) 0.076(6) Uani 0.3 1 d D U P D 2
H1S3 H -0.1212 0.1983 0.7372 0.091 Uiso 0.3 1 calc R U P D 2
H1S4 H -0.1494 0.1346 0.7737 0.091 Uiso 0.3 1 calc R U P D 2
Cl1' Cl -0.0715(12) 0.0840(11) 0.7102(8) 0.078(5) Uani 0.3 1 d D U P D 2
Cl2' Cl -0.2524(12) 0.1392(12) 0.7116(9) 0.085(6) Uani 0.3 1 d D U P D 2

loop_
_atom_site_aniso_label
_atom_site_aniso_U_11
_atom_site_aniso_U_22
_atom_site_aniso_U_33
_atom_site_aniso_U_23
_atom_site_aniso_U_13
_atom_site_aniso_U_12
Au1A 0.0157(3) 0.0161(2) 0.0195(3) 0.0030(3) 0.0017(3) 0.0013(2)
C1A 0.018(7) 0.016(6) 0.028(9) 0.008(7) 0.006(7) -0.002(6)
C2A 0.030(8) 0.019(6) 0.035(8) 0.007(7) -0.023(6) 0.001(6)
C3A 0.026(9) 0.015(7) 0.062(14) 0.004(8) -0.023(9) 0.006(7)
C4A 0.015(8) 0.027(8) 0.066(14) 0.006(8) 0.009(8) 0.004(7)
C5A 0.025(8) 0.015(7) 0.032(11) 0.004(7) -0.001(8) -0.008(6)
C6A 0.026(9) 0.022(8) 0.046(12) 0.001(8) 0.006(8) -0.001(7)
C7A 0.037(9) 0.014(7) 0.038(11) -0.010(7) 0.020(8) -0.010(7)
C8A 0.062(13) 0.018(7) 0.023(10) -0.004(7) -0.005(9) 0.003(8)
C9A 0.026(8) 0.013(6) 0.027(9) -0.002(7) 0.001(8) -0.005(6)
C10A 0.041(9) 0.021(7) 0.024(9) -0.004(7) 0.016(8) 0.001(7)
C11A 0.026(5) 0.015(4) 0.012(5) 0.004(5) 0.003(4) 0.000(4)
C12A 0.027(5) 0.020(4) 0.019(5) 0.004(4) 0.002(4) -0.003(4)
C13A 0.025(5) 0.023(5) 0.022(5) 0.005(4) -0.001(4) 0.002(4)
C14A 0.026(5) 0.018(4) 0.020(5) 0.003(4) 0.002(4) 0.003(4)
C15A 0.024(5) 0.015(4) 0.016(5) 0.002(4) 0.003(4) 0.001(4)
C16A 0.052(6) 0.057(6) 0.036(6) 0.018(5) 0.009(5) -0.003(5)
C17A 0.061(5) 0.050(5) 0.038(5) 0.009(4) 0.011(5) 0.001(4)
C18A 0.059(6) 0.044(6) 0.032(6) 0.012(5) 0.004(5) -0.008(5)
C19A 0.054(6) 0.038(5) 0.029(6) 0.017(5) 0.004(5) -0.008(5)
C20A 0.053(6) 0.044(5) 0.033(6) 0.018(5) 0.006(5) -0.012(5)
C21A 0.016(5) 0.008(5) 0.015(5) 0.004(4) -0.001(5) 0.003(4)
C22A 0.026(8) 0.007(6) 0.018(8) 0.006(5) -0.005(6) 0.004(5)
C23A 0.022(8) 0.017(6) 0.024(9) 0.002(6) -0.003(7) 0.004(6)
C24A 0.032(9) 0.030(8) 0.025(10) 0.001(7) -0.008(8) 0.000(7)
C25A 0.021(8) 0.029(8) 0.028(10) -0.003(7) -0.013(8) 0.008(7)
C26A 0.039(9) 0.028(8) 0.017(8) -0.003(7) 0.005(9) 0.018(8)
C27A 0.027(8) 0.015(7) 0.023(9) -0.002(7) -0.009(7) 0.002(7)
C28A 0.031(6) 0.027(6) 0.018(6) 0.008(5) 0.004(5) -0.004(5)
C29A 0.020(8) 0.024(8) 0.027(9) 0.000(6) -0.006(7) -0.003(6)
C30A 0.024(8) 0.021(7) 0.006(7) 0.001(6) -0.002(6) 0.007(7)
C31A 0.021(8) 0.019(7) 0.025(9) -0.001(6) 0.004(7) 0.002(6)
C32A 0.021(8) 0.016(7) 0.015(8) 0.002(6) -0.004(7) -0.005(6)
C33A 0.033(9) 0.021(7) 0.034(10) 0.016(8) 0.000(9) 0.004(7)
C34A 0.014(8) 0.035(9) 0.058(13) 0.008(8) 0.006(8) 0.002(7)
C35A 0.011(8) 0.033(9) 0.052(12) 0.015(8) -0.001(8) -0.004(7)
C36A 0.024(9) 0.030(8) 0.032(10) 0.014(7) -0.005(8) -0.005(7)
C37A 0.019(7) 0.017(6) 0.029(9) 0.007(7) -0.008(8) -0.007(6)
C38A 0.033(10) 0.018(7) 0.044(11) 0.001(7) -0.004(9) -0.005(7)
C39A 0.035(9) 0.018(7) 0.023(9) -0.004(6) 0.006(8) 0.002(7)
C40A 0.030(9) 0.015(7) 0.035(10) 0.001(7) 0.005(8) -0.005(7)
Au1B 0.0218(3) 0.0181(2) 0.0311(3) 0.0060(3) -0.0064(3) -0.0020(3)
P1B 0.033(5) 0.026(5) 0.040(6) 0.006(4) 0.001(5) 0.000(4)
C1B 0.034(8) 0.027(7) 0.046(8) 0.002(6) 0.002(7) -0.001(6)
C2B 0.033(13) 0.030(12) 0.044(10) -0.003(9) 0.005(11) -0.001(10)
C3B 0.032(11) 0.032(12) 0.053(14) -0.005(10) 0.008(11) -0.001(9)
C4B 0.034(11) 0.030(11) 0.055(14) 0.000(9) 0.003(12) -0.001(9)
C5B 0.037(7) 0.031(7) 0.042(8) 0.010(6) -0.001(7) -0.003(7)
C6B 0.039(9) 0.037(13) 0.039(14) 0.018(11) -0.002(9) -0.005(10)
C7B 0.041(13) 0.034(10) 0.048(14) 0.014(9) -0.002(13) -0.003(10)
C8B 0.035(12) 0.040(12) 0.039(10) 0.008(9) 0.002(10) 0.000(11)
P1B' 0.013(3) 0.009(3) 0.013(3) 0.003(2) 0.000(2) 0.000(2)
C1B' 0.016(6) 0.013(6) 0.017(6) 0.000(5) 0.003(5) 0.001(5)
C2B' 0.025(12) 0.015(10) 0.013(8) 0.001(7) -0.001(8) 0.000(9)
C3B' 0.016(9) 0.018(10) 0.023(11) -0.008(8) 0.007(9) 0.000(8)
C4B' 0.017(6) 0.014(6) 0.019(7) 0.002(5) 0.004(5) 0.001(5)
C5B' 0.014(6) 0.009(6) 0.014(6) 0.002(5) 0.001(5) -0.002(5)
C6B' 0.015(8) 0.017(11) 0.022(12) 0.009(9) 0.000(8) -0.004(7)
C7B' 0.014(10) 0.010(7) 0.015(11) 0.000(6) 0.004(10) -0.001(8)
C8B' 0.014(6) 0.013(6) 0.017(5) 0.001(5) 0.005(5) 0.002(5)
C9B 0.025(9) 0.016(7) 0.035(11) 0.001(7) 0.004(8) -0.002(7)
C10B 0.026(8) 0.018(7) 0.042(10) 0.005(8) -0.002(8) -0.008(8)
C11B 0.015(5) 0.018(4) 0.034(6) 0.003(4) -0.005(5) 0.005(4)
C12B 0.018(5) 0.023(5) 0.036(6) 0.002(4) -0.002(4) 0.007(4)
C13B 0.021(5) 0.021(4) 0.039(6) -0.004(4) -0.006(5) 0.003(4)
C14B 0.022(5) 0.016(4) 0.034(6) 0.000(4) -0.010(5) 0.001(4)
C15B 0.018(5) 0.015(4) 0.029(6) 0.001(4) -0.008(4) 0.000(4)
C16B 0.031(10) 0.057(11) 0.014(9) -0.011(8) 0.004(8) 0.001(8)
C17B 0.034(11) 0.054(11) 0.042(12) 0.003(9) -0.019(10) -0.008(10)
C18B 0.026(9) 0.043(10) 0.039(11) -0.018(8) -0.004(9) 0.009(8)
C19B 0.021(8) 0.041(9) 0.026(10) -0.013(7) -0.008(8) -0.002(8)
C20B 0.047(11) 0.032(8) 0.027(10) -0.008(7) 0.001(9) 0.002(9)
C21B 0.021(8) 0.013(7) 0.013(8) 0.005(5) -0.004(6) -0.006(6)
C22B 0.025(6) 0.017(5) 0.025(6) 0.008(5) -0.001(5) -0.006(5)
C23B 0.029(9) 0.024(7) 0.022(9) 0.010(6) 0.001(8) -0.008(7)
C24B 0.034(9) 0.014(7) 0.039(10) 0.000(7) 0.004(8) 0.001(7)
C25B 0.045(10) 0.028(9) 0.028(10) 0.006(7) 0.011(8) 0.001(8)
C26B 0.036(10) 0.023(8) 0.036(11) 0.004(7) 0.001(9) -0.011(7)
C27B 0.033(9) 0.022(7) 0.013(9) -0.001(6) -0.005(7) -0.008(7)
C28B 0.027(9) 0.033(8) 0.029(9) -0.001(8) -0.019(8) -0.011(7)
C29B 0.015(7) 0.033(7) 0.023(8) 0.006(7) -0.003(7) -0.008(8)
C30B 0.020(8) 0.028(7) 0.016(8) -0.002(7) -0.002(6) -0.008(8)
C31B 0.034(9) 0.023(8) 0.029(10) 0.008(7) -0.004(8) 0.000(7)
C32B 0.020(9) 0.018(7) 0.024(9) 0.000(6) 0.001(7) -0.002(6)
C33B 0.027(8) 0.018(7) 0.024(9) -0.002(7) 0.007(7) 0.000(7)
C34B 0.033(9) 0.028(7) 0.020(9) -0.002(7) -0.004(7) 0.019(8)
C35B 0.033(10) 0.057(11) 0.024(10) -0.015(9) -0.002(9) 0.010(9)
C36B 0.017(8) 0.020(7) 0.041(11) -0.006(7) -0.002(7) -0.001(6)
C37B 0.014(8) 0.018(7) 0.024(9) 0.004(6) -0.003(7) -0.004(6)
C38B 0.030(10) 0.023(7) 0.032(10) 0.006(7) -0.014(8) -0.017(7)
C39B 0.051(13) 0.033(9) 0.048(13) 0.020(9) -0.027(10) -0.008(9)
C40B 0.036(10) 0.027(8) 0.036(10) 0.022(7) -0.021(9) -0.016(8)
Cl1A 0.020(2) 0.0291(19) 0.032(2) -0.0006(17) 0.0076(17) 0.0060(16)
Cl1P 0.027(2) 0.0273(18) 0.026(2) 0.0000(17) -0.0029(16) 0.0115(18)
Fe1A 0.0265(11) 0.0190(10) 0.0177(12) 0.0053(10) -0.0011(9) -0.0025(10)
Fe1B 0.0200(11) 0.0221(11) 0.0223(13) -0.0023(9) -0.0030(10) 0.0015(9)
Au2B 0.0237(16) 0.0198(14) 0.0298(19) 0.0008(13) -0.0033(14) 0.0045(13)
Cl2B 0.029(11) 0.017(8) 0.062(17) 0.000(9) 0.002(11) 0.011(9)
P2A 0.0186(19) 0.0165(18) 0.018(2) 0.0007(16) -0.0013(17) -0.0003(16)
P1A 0.017(2) 0.0156(18) 0.021(2) 0.0011(16) 0.0035(18) -0.0020(15)
P2B 0.020(2) 0.0200(18) 0.022(2) 0.0057(16) -0.0014(17) -0.0012(16)
C1S 0.080(7) 0.061(7) 0.071(7) -0.001(5) 0.008(6) 0.000(5)
Cl1S 0.073(6) 0.057(5) 0.082(7) 0.011(5) 0.035(5) 0.021(5)
Cl2S 0.129(8) 0.064(6) 0.087(8) -0.015(6) 0.014(6) -0.020(6)
C1S' 0.077(8) 0.076(8) 0.076(8) 0.000(6) -0.002(6) -0.002(6)
Cl1' 0.085(8) 0.075(8) 0.074(9) -0.009(7) 0.003(7) -0.008(7)
Cl2' 0.079(8) 0.092(9) 0.085(10) 0.008(8) -0.010(8) -0.009(7)

loop_
_atom_type_symbol
_atom_type_description
_atom_type_scat_dispersion_real
_atom_type_scat_dispersion_imag
_atom_type_scat_source
C C 0.0033 0.0016 'International Tables Vol C Tables 4.2.6.8 and 6.1.1.4'
H H 0.0000 0.0000 'International Tables Vol C Tables 4.2.6.8 and 6.1.1.4'
P P 0.1023 0.0942 'International Tables Vol C Tables 4.2.6.8 and 6.1.1.4'
Cl Cl 0.1484 0.1585 'International Tables Vol C Tables 4.2.6.8 and 6.1.1.4'
Fe Fe 0.3463 0.8444 'International Tables Vol C Tables 4.2.6.8 and 6.1.1.4'
Au Au -2.0133 8.8022 'International Tables Vol C Tables 4.2.6.8 and 6.1.1.4'

loop_
_geom_angle_atom_site_label_1
_geom_angle_atom_site_label_2
_geom_angle_atom_site_label_3
_geom_angle
P1A Au1A Cl1A 176.81(15)
C4A C1A C3A 109.4(12)
C4A C1A C2A 108.8(12)
C3A C1A C2A 107.9(14)
C4A C1A P1A 113.5(12)
C3A C1A P1A 110.1(10)
C2A C1A P1A 107.0(9)
C7A C5A C8A 110.3(14)
C7A C5A C6A 107.4(11)
C8A C5A C6A 106.8(13)
C7A C5A P1A 116.3(10)
C8A C5A P1A 108.1(9)
C6A C5A P1A 107.5(11)
C10A C9A C11A 115.4(13)
C10A C9A P1A 118.3(9)
C11A C9A P1A 109.4(10)
C12A C11A C15A 105.9(12)
C12A C11A C9A 128.6(13)
C15A C11A C9A 125.3(12)
C12A C11A Fe1A 68.7(8)
C15A C11A Fe1A 67.5(8)
C9A C11A Fe1A 131.9(10)
C13A C12A C11A 108.4(13)
C13A C12A Fe1A 68.6(8)
C11A C12A Fe1A 71.1(8)
C14A C13A C12A 108.8(12)
C14A C13A Fe1A 69.9(8)
C12A C13A Fe1A 70.6(8)
C15A C14A C13A 106.8(12)
C15A C14A Fe1A 69.5(8)
C13A C14A Fe1A 69.3(8)
C14A C15A C11A 110.1(12)
C14A C15A P2A 129.3(10)
C11A C15A P2A 120.6(10)
C14A C15A Fe1A 70.0(8)
C11A C15A Fe1A 71.7(8)
P2A C15A Fe1A 125.9(7)
C20A C16A C17A 107.9(18)
C20A C16A Fe1A 69.6(11)
C17A C16A Fe1A 69.4(11)
C18A C17A C16A 106.4(18)
C18A C17A Fe1A 70.5(11)
C16A C17A Fe1A 69.5(11)
C17A C18A C19A 109.9(19)
C17A C18A Fe1A 70.0(12)
C19A C18A Fe1A 70.4(11)
C20A C19A C18A 106.6(18)
C20A C19A Fe1A 68.9(10)
C18A C19A Fe1A 69.4(10)
C16A C20A C19A 109.1(18)
C16A C20A Fe1A 70.5(10)
C19A C20A Fe1A 71.2(10)
C30A C21A C22A 118.3(12)
C30A C21A P2A 121.1(10)
C22A C21A P2A 120.1(10)
C23A C22A C21A 122.3(13)
C23A C22A C27A 117.6(13)
C21A C22A C27A 120.1(12)
C24A C23A C22A 121.0(15)
C25A C24A C23A 120.9(16)
C24A C25A C26A 121.2(15)
C25A C26A C27A 119.0(14)
C22A C27A C26A 120.2(13)
C22A C27A C28A 118.9(13)
C26A C27A C28A 120.8(14)
C29A C28A C27A 119.7(14)
C28A C29A C30A 120.8(14)
C21A C30A C29A 122.2(13)
C40A C31A C32A 119.3(12)
C40A C31A P2A 121.4(11)
C32A C31A P2A 119.2(10)
C31A C32A C33A 123.3(12)
C31A C32A C37A 120.6(13)
C33A C32A C37A 116.1(13)
C34A C33A C32A 122.1(13)
C33A C34A C35A 119.4(15)
C36A C35A C34A 120.8(15)
C35A C36A C37A 121.4(14)
C36A C37A C38A 123.5(13)
C36A C37A C32A 120.2(14)
C38A C37A C32A 116.3(14)
C39A C38A C37A 123.8(13)
C38A C39A C40A 119.8(14)
C31A C40A C39A 120.1(14)
P1B Au1B Cl1P 173.6(4)
P1B' Au1B Cl1P 178.6(3)
C1B P1B C5B 113.4(10)
C1B P1B C9B 102.1(11)
C5B P1B C9B 114.0(12)
C1B P1B Au1B 106.4(9)
C5B P1B Au1B 110.0(10)
C9B P1B Au1B 110.5(8)
C3B C1B C2B 108.7(18)
C3B C1B C4B 108.4(14)
C2B C1B C4B 105.9(18)
C3B C1B P1B 111.1(16)
C2B C1B P1B 108.1(12)
C4B C1B P1B 114.3(13)
C8B C5B C6B 106.8(18)
C8B C5B C7B 108.9(17)
C6B C5B C7B 106.2(15)
C8B C5B P1B 109.4(12)
C6B C5B P1B 109.2(15)
C7B C5B P1B 115.9(15)
C9B P1B' C1B' 103.3(10)
C9B P1B' C5B' 111.0(10)
C1B' P1B' C5B' 113.1(9)
C9B P1B' Au1B 109.7(7)
C1B' P1B' Au1B 115.3(8)
C5B' P1B' Au1B 104.6(8)
C3B' C1B' C2B' 109.2(17)
C3B' C1B' C4B' 108.3(14)
C2B' C1B' C4B' 105.9(17)
C3B' C1B' P1B' 110.7(15)
C2B' C1B' P1B' 108.1(11)
C4B' C1B' P1B' 114.4(13)
C8B' C5B' C6B' 106.8(17)
C8B' C5B' C7B' 109.2(16)
C6B' C5B' C7B' 106.0(14)
C8B' C5B' P1B' 109.7(11)
C6B' C5B' P1B' 109.2(14)
C7B' C5B' P1B' 115.6(14)
C11B C9B C10B 114.8(14)
C11B C9B P1B' 113.5(12)
C10B C9B P1B' 118.5(11)
C11B C9B P1B 109.9(12)
C10B C9B P1B 115.0(11)
C15B C11B C12B 107.6(12)
C15B C11B C9B 125.7(15)
C12B C11B C9B 126.5(15)
C15B C11B Fe1B 69.4(8)
C12B C11B Fe1B 67.8(8)
C9B C11B Fe1B 132.0(11)
C13B C12B C11B 108.8(14)
C13B C12B Fe1B 70.2(9)
C11B C12B Fe1B 71.2(8)
C12B C13B C14B 107.5(13)
C12B C13B Fe1B 69.1(8)
C14B C13B Fe1B 69.3(8)
C15B C14B C13B 108.1(12)
C15B C14B Fe1B 70.5(8)
C13B C14B Fe1B 69.3(9)
C11B C15B C14B 107.9(13)
C11B C15B P2B 124.9(11)
C14B C15B P2B 127.1(11)
C11B C15B Fe1B 70.1(9)
C14B C15B Fe1B 68.7(8)
P2B C15B Fe1B 128.9(7)
C20B C16B C17B 108.5(15)
C20B C16B Fe1B 70.1(10)
C17B C16B Fe1B 70.8(10)
C18B C17B C16B 107.2(15)
C18B C17B Fe1B 70.1(10)
C16B C17B Fe1B 68.8(10)
C17B C18B C19B 109.2(14)
C17B C18B Fe1B 70.0(10)
C19B C18B Fe1B 70.2(9)
C18B C19B C20B 105.5(15)
C18B C19B Fe1B 69.5(9)
C20B C19B Fe1B 68.2(9)
C16B C20B C19B 109.5(14)
C16B C20B Fe1B 70.2(10)
C19B C20B Fe1B 71.1(9)
C30B C21B C22B 119.1(13)
C30B C21B P2B 120.4(11)
C22B C21B P2B 120.2(11)
C23B C22B C27B 118.3(15)
C23B C22B C21B 122.5(14)
C27B C22B C21B 119.1(14)
C24B C23B C22B 121.3(15)
C23B C24B C25B 120.4(15)
C26B C25B C24B 119.5(16)
C25B C26B C27B 120.9(17)
C26B C27B C22B 119.5(15)
C26B C27B C28B 120.7(15)
C22B C27B C28B 119.9(14)
C29B C28B C27B 119.9(14)
C28B C29B C30B 121.0(14)
C21B C30B C29B 120.9(14)
C40B C31B C32B 118.7(14)
C40B C31B P2B 120.0(12)
C32B C31B P2B 121.3(11)
C37B C32B C31B 119.0(13)
C37B C32B C33B 118.0(13)
C31B C32B C33B 123.0(13)
C34B C33B C32B 120.4(14)
C33B C34B C35B 120.7(14)
C36B C35B C34B 119.9(15)
C35B C36B C37B 121.5(14)
C38B C37B C32B 120.3(13)
C38B C37B C36B 120.1(13)
C32B C37B C36B 119.6(13)
C39B C38B C37B 118.6(13)
C38B C39B C40B 122.5(15)
C39B C40B C31B 120.9(16)
C20A Fe1A C17A 68.2(8)
C20A Fe1A C16A 39.9(7)
C17A Fe1A C16A 41.1(7)
C20A Fe1A C18A 67.0(8)
C17A Fe1A C18A 39.5(7)
C16A Fe1A C18A 66.9(8)
C20A Fe1A C13A 133.6(7)
C17A Fe1A C13A 139.8(7)
C16A Fe1A C13A 173.2(7)
C18A Fe1A C13A 109.9(7)
C20A Fe1A C15A 114.9(7)
C17A Fe1A C15A 141.9(7)
C16A Fe1A C15A 115.4(7)
C18A Fe1A C15A 177.7(7)
C13A Fe1A C15A 67.9(6)
C20A Fe1A C19A 39.9(7)
C17A Fe1A C19A 67.8(8)
C16A Fe1A C19A 67.1(8)
C18A Fe1A C19A 40.2(7)
C13A Fe1A C19A 106.4(7)
C15A Fe1A C19A 140.5(7)
C20A Fe1A C14A 109.2(7)
C17A Fe1A C14A 176.8(7)
C16A Fe1A C14A 137.8(7)
C18A Fe1A C14A 138.1(7)
C13A Fe1A C14A 40.7(5)
C15A Fe1A C14A 40.5(5)
C19A Fe1A C14A 109.0(7)
C20A Fe1A C12A 173.3(7)
C17A Fe1A C12A 113.7(7)
C16A Fe1A C12A 145.5(7)
C18A Fe1A C12A 110.0(7)
C13A Fe1A C12A 40.8(5)
C15A Fe1A C12A 67.9(6)
C19A Fe1A C12A 134.0(7)
C14A Fe1A C12A 68.7(6)
C20A Fe1A C11A 145.7(7)
C17A Fe1A C11A 114.4(7)
C16A Fe1A C11A 118.3(6)
C18A Fe1A C11A 138.2(6)
C13A Fe1A C11A 68.3(5)
C15A Fe1A C11A 40.7(5)
C19A Fe1A C11A 174.1(7)
C14A Fe1A C11A 68.8(5)
C12A Fe1A C11A 40.3(5)
C12B Fe1B C20B 131.8(7)
C12B Fe1B C13B 40.7(5)
C20B Fe1B C13B 106.4(6)
C12B Fe1B C16B 106.1(7)
C20B Fe1B C16B 39.7(6)
C13B Fe1B C16B 107.3(7)
C12B Fe1B C14B 69.0(6)
C20B Fe1B C14B 111.6(6)
C13B Fe1B C14B 41.4(6)
C16B Fe1B C14B 138.2(6)
C12B Fe1B C15B 68.9(6)
C20B Fe1B C15B 143.8(6)
C13B Fe1B C15B 69.0(6)
C16B Fe1B C15B 175.0(6)
C14B Fe1B C15B 40.8(5)
C12B Fe1B C17B 110.9(7)
C20B Fe1B C17B 67.3(7)
C13B Fe1B C17B 137.7(8)
C16B Fe1B C17B 40.4(6)
C14B Fe1B C17B 178.6(7)
C15B Fe1B C17B 140.6(7)
C12B Fe1B C18B 142.9(6)
C20B Fe1B C18B 67.3(6)
C13B Fe1B C18B 173.6(6)
C16B Fe1B C18B 67.3(7)
C14B Fe1B C18B 140.8(7)
C15B Fe1B C18B 116.6(6)
C17B Fe1B C18B 39.9(7)
C12B Fe1B C11B 41.0(6)
C20B Fe1B C11B 172.7(7)
C13B Fe1B C11B 68.6(6)
C16B Fe1B C11B 135.5(7)
C14B Fe1B C11B 68.4(5)
C15B Fe1B C11B 40.5(6)
C17B Fe1B C11B 112.5(7)
C18B Fe1B C11B 117.6(6)
C12B Fe1B C19B 172.5(6)
C20B Fe1B C19B 40.7(6)
C13B Fe1B C19B 135.3(6)
C16B Fe1B C19B 67.9(6)
C14B Fe1B C19B 112.0(6)
C15B Fe1B C19B 117.1(6)
C17B Fe1B C19B 67.9(7)
C18B Fe1B C19B 40.3(6)
C11B Fe1B C19B 146.5(6)
P2B Au2B Cl2B 173.8(6)
C21A P2A C31A 103.4(6)
C21A P2A C15A 102.3(6)
C31A P2A C15A 104.7(6)
C5A P1A C9A 111.9(7)
C5A P1A C1A 112.0(6)
C9A P1A C1A 103.1(6)
C5A P1A Au1A 108.0(5)
C9A P1A Au1A 109.2(4)
C1A P1A Au1A 112.6(5)
C15B P2B C31B 102.8(7)
C15B P2B C21B 103.1(6)
C31B P2B C21B 101.0(6)
C15B P2B Au2B 112.0(5)
C31B P2B Au2B 120.0(5)
C21B P2B Au2B 115.8(4)
Cl1S C1S Cl2S 109.7(8)
Cl1' C1S' Cl2' 105.8(8)

loop_
_geom_bond_atom_site_label_1
_geom_bond_atom_site_label_2
_geom_bond_distance
Au1A P1A 2.247(4)
Au1A Cl1A 2.295(4)
C1A C4A 1.51(2)
C1A C3A 1.52(2)
C1A C2A 1.52(2)
C1A P1A 1.887(15)
C5A C7A 1.53(2)
C5A C8A 1.54(2)
C5A C6A 1.55(2)
C5A P1A 1.878(15)
C9A C10A 1.50(2)
C9A C11A 1.519(18)
C9A P1A 1.883(15)
C11A C12A 1.427(19)
C11A C15A 1.436(19)
C11A Fe1A 2.089(14)
C12A C13A 1.424(19)
C12A Fe1A 2.057(14)
C13A C14A 1.417(19)
C13A Fe1A 2.032(14)
C14A C15A 1.410(19)
C14A Fe1A 2.039(15)
C15A P2A 1.838(15)
C15A Fe1A 2.033(15)
C16A C20A 1.37(3)
C16A C17A 1.42(3)
C16A Fe1A 2.019(19)
C17A C18A 1.37(3)
C17A Fe1A 2.017(19)
C18A C19A 1.39(2)
C18A Fe1A 2.024(19)
C19A C20A 1.38(3)
C19A Fe1A 2.037(16)
C20A Fe1A 2.008(17)
C21A C30A 1.390(18)
C21A C22A 1.416(19)
C21A P2A 1.819(14)
C22A C23A 1.41(2)
C22A C27A 1.42(2)
C23A C24A 1.38(2)
C24A C25A 1.36(2)
C25A C26A 1.38(2)
C26A C27A 1.42(2)
C27A C28A 1.44(2)
C28A C29A 1.35(2)
C29A C30A 1.39(2)
C31A C40A 1.40(2)
C31A C32A 1.42(2)
C31A P2A 1.837(14)
C32A C33A 1.44(2)
C32A C37A 1.438(18)
C33A C34A 1.37(2)
C34A C35A 1.41(2)
C35A C36A 1.36(2)
C36A C37A 1.39(2)
C37A C38A 1.41(2)
C38A C39A 1.35(2)
C39A C40A 1.416(19)
Au1B P1B 2.220(18)
Au1B P1B' 2.275(15)
Au1B Cl1P 2.293(3)
P1B C1B 1.86(2)
P1B C5B 1.879(19)
P1B C9B 1.90(2)
C1B C3B 1.53(3)
C1B C2B 1.54(3)
C1B C4B 1.57(2)
C5B C8B 1.53(3)
C5B C6B 1.54(2)
C5B C7B 1.54(2)
P1B' C9B 1.86(2)
P1B' C1B' 1.860(19)
P1B' C5B' 1.879(19)
C1B' C3B' 1.53(3)
C1B' C2B' 1.54(3)
C1B' C4B' 1.57(2)
C5B' C8B' 1.53(3)
C5B' C6B' 1.54(2)
C5B' C7B' 1.54(2)
C9B C11B 1.505(19)
C9B C10B 1.56(2)
C11B C15B 1.43(2)
C11B C12B 1.44(2)
C11B Fe1B 2.073(15)
C12B C13B 1.416(19)
C12B Fe1B 2.027(15)
C13B C14B 1.44(2)
C13B Fe1B 2.041(15)
C14B C15B 1.430(19)
C14B Fe1B 2.041(15)
C15B P2B 1.814(15)
C15B Fe1B 2.065(14)
C16B C20B 1.39(2)
C16B C17B 1.42(2)
C16B Fe1B 2.041(16)
C17B C18B 1.41(3)
C17B Fe1B 2.067(18)
C18B C19B 1.43(2)
C18B Fe1B 2.069(16)
C19B C20B 1.43(2)
C19B Fe1B 2.079(15)
C20B Fe1B 2.040(16)
C21B C30B 1.390(19)
C21B C22B 1.43(2)
C21B P2B 1.841(14)
C22B C23B 1.40(2)
C22B C27B 1.40(2)
C23B C24B 1.36(2)
C24B C25B 1.39(2)
C25B C26B 1.37(2)
C26B C27B 1.40(2)
C27B C28B 1.42(2)
C28B C29B 1.37(2)
C29B C30B 1.390(19)
C31B C40B 1.386(19)
C31B C32B 1.42(2)
C31B P2B 1.836(16)
C32B C37B 1.415(18)
C32B C33B 1.42(2)
C33B C34B 1.38(2)
C34B C35B 1.41(2)
C35B C36B 1.34(2)
C36B C37B 1.420(19)
C37B C38B 1.407(19)
C38B C39B 1.36(2)
C39B C40B 1.37(2)
Au2B P2B 2.268(5)
Au2B Cl2B 2.290(17)
C1S Cl1S 1.782(7)
C1S Cl2S 1.788(7)
C1S' Cl1' 1.789(7)
C1S' Cl2' 1.792(7)

loop_
_geom_torsion_atom_site_label_1
_geom_torsion_atom_site_label_2
_geom_torsion_atom_site_label_3
_geom_torsion_atom_site_label_4
_geom_torsion
C10A C9A C11A C12A 67.6(18)
P1A C9A C11A C12A -68.6(18)
C10A C9A C11A C15A -118.0(16)
P1A C9A C11A C15A 105.8(14)
C10A C9A C11A Fe1A -27.6(19)
P1A C9A C11A Fe1A -163.9(9)
C15A C11A C12A C13A -1.2(15)
C9A C11A C12A C13A 174.1(14)
Fe1A C11A C12A C13A -58.7(10)
C15A C11A C12A Fe1A 57.5(9)
C9A C11A C12A Fe1A -127.3(15)
C11A C12A C13A C14A 0.5(16)
Fe1A C12A C13A C14A -59.7(10)
C11A C12A C13A Fe1A 60.2(10)
C12A C13A C14A C15A 0.4(16)
Fe1A C13A C14A C15A -59.7(10)
C12A C13A C14A Fe1A 60.1(10)
C13A C14A C15A C11A -1.2(16)
Fe1A C14A C15A C11A -60.8(10)
C13A C14A C15A P2A -179.9(11)
Fe1A C14A C15A P2A 120.6(12)
C13A C14A C15A Fe1A 59.6(10)
C12A C11A C15A C14A 1.5(16)
C9A C11A C15A C14A -174.0(13)
Fe1A C11A C15A C14A 59.7(10)
C12A C11A C15A P2A -179.7(10)
C9A C11A C15A P2A 5(2)
Fe1A C11A C15A P2A -121.5(10)
C12A C11A C15A Fe1A -58.2(9)
C9A C11A C15A Fe1A 126.3(14)
C20A C16A C17A C18A 2(2)
Fe1A C16A C17A C18A 61.2(13)
C20A C16A C17A Fe1A -59.2(13)
C16A C17A C18A C19A -1(2)
Fe1A C17A C18A C19A 59.2(13)
C16A C17A C18A Fe1A -60.6(13)
C17A C18A C19A C20A 0(2)
Fe1A C18A C19A C20A 59.1(12)
C17A C18A C19A Fe1A -59.0(13)
C17A C16A C20A C19A -2(2)
Fe1A C16A C20A C19A -61.0(12)
C17A C16A C20A Fe1A 59.0(13)
C18A C19A C20A C16A 1(2)
Fe1A C19A C20A C16A 60.6(12)
C18A C19A C20A Fe1A -59.4(12)
C30A C21A C22A C23A 177.3(12)
P2A C21A C22A C23A 5.3(17)
C30A C21A C22A C27A 0.0(18)
P2A C21A C22A C27A -171.9(10)
C21A C22A C23A C24A -178.6(12)
C27A C22A C23A C24A -1.2(19)
C22A C23A C24A C25A 0(2)
C23A C24A C25A C26A 1(2)
C24A C25A C26A C27A 0(2)
C23A C22A C27A C26A 2.0(19)
C21A C22A C27A C26A 179.4(12)
C23A C22A C27A C28A -179.1(12)
C21A C22A C27A C28A -1.7(19)
C25A C26A C27A C22A -1(2)
C25A C26A C27A C28A 179.7(13)
C22A C27A C28A C29A 3(2)
C26A C27A C28A C29A -177.9(13)
C27A C28A C29A C30A -3(2)
C22A C21A C30A C29A 0.3(19)
P2A C21A C30A C29A 172.2(10)
C28A C29A C30A C21A 1(2)
C40A C31A C32A C33A 179.4(15)
P2A C31A C32A C33A -4(2)
C40A C31A C32A C37A -3(2)
P2A C31A C32A C37A 174.4(11)
C31A C32A C33A C34A 176.1(16)
C37A C32A C33A C34A -2(2)
C32A C33A C34A C35A 1(3)
C33A C34A C35A C36A 1(3)
C34A C35A C36A C37A -1(3)
C35A C36A C37A C38A 179.6(16)
C35A C36A C37A C32A -1(2)
C31A C32A C37A C36A -176.2(15)
C33A C32A C37A C36A 2(2)
C31A C32A C37A C38A 4(2)
C33A C32A C37A C38A -178.2(14)
C36A C37A C38A C39A 176.5(16)
C32A C37A C38A C39A -3(2)
C37A C38A C39A C40A 2(3)
C32A C31A C40A C39A 1(2)
P2A C31A C40A C39A -175.9(12)
C38A C39A C40A C31A -1(2)
C5B P1B C1B C3B -52(2)
C9B P1B C1B C3B -175.0(17)
Au1B P1B C1B C3B 69.1(17)
C5B P1B C1B C2B -171.2(17)
C9B P1B C1B C2B 65.7(18)
Au1B P1B C1B C2B -50.1(17)
C5B P1B C1B C4B 71(2)
C9B P1B C1B C4B -52.0(18)
Au1B P1B C1B C4B -167.8(16)
C1B P1B C5B C8B -167.9(16)
C9B P1B C5B C8B -51.6(18)
Au1B P1B C5B C8B 73.1(16)
C1B P1B C5B C6B 75(2)
C9B P1B C5B C6B -168.2(18)
Au1B P1B C5B C6B -43.5(19)
C1B P1B C5B C7B -44(2)
C9B P1B C5B C7B 72(2)
Au1B P1B C5B C7B -163.3(16)
C9B P1B' C1B' C3B' -173.0(15)
C5B' P1B' C1B' C3B' -52.9(17)
Au1B P1B' C1B' C3B' 67.4(16)
C9B P1B' C1B' C2B' 67.5(16)
C5B' P1B' C1B' C2B' -172.5(15)
Au1B P1B' C1B' C2B' -52.2(16)
C9B P1B' C1B' C4B' -50.2(17)
C5B' P1B' C1B' C4B' 69.8(18)
Au1B P1B' C1B' C4B' -169.9(14)
C9B P1B' C5B' C8B' -50.9(16)
C1B' P1B' C5B' C8B' -166.5(14)
Au1B P1B' C5B' C8B' 67.3(14)
C9B P1B' C5B' C6B' -167.6(16)
C1B' P1B' C5B' C6B' 76.8(17)
Au1B P1B' C5B' C6B' -49.4(16)
C9B P1B' C5B' C7B' 73.1(17)
C1B' P1B' C5B' C7B' -42.5(18)
Au1B P1B' C5B' C7B' -168.7(14)
C1B' P1B' C9B C11B -130.5(14)
C5B' P1B' C9B C11B 108.0(14)
Au1B P1B' C9B C11B -7.1(15)
C1B' P1B' C9B C10B 90.4(14)
C5B' P1B' C9B C10B -31.1(16)
Au1B P1B' C9B C10B -146.2(11)
C1B' P1B' C9B P1B 161(6)
C5B' P1B' C9B P1B 39(5)
Au1B P1B' C9B P1B -76(5)
C10B C9B C11B C15B -114.9(18)
P1B' C9B C11B C15B 104.5(16)
P1B C9B C11B C15B 113.6(15)
C10B C9B C11B C12B 71(2)
P1B' C9B C11B C12B -70(2)
P1B C9B C11B C12B -61(2)
C10B C9B C11B Fe1B -21(2)
P1B' C9B C11B Fe1B -161.8(10)
P1B C9B C11B Fe1B -152.7(11)
C15B C11B C12B C13B -2.2(17)
C9B C11B C12B C13B 173.0(15)
Fe1B C11B C12B C13B -60.4(11)
C15B C11B C12B Fe1B 58.2(10)
C9B C11B C12B Fe1B -126.6(17)
C11B C12B C13B C14B 2.2(18)
Fe1B C12B C13B C14B -58.9(11)
C11B C12B C13B Fe1B 61.0(11)
C12B C13B C14B C15B -1.3(17)
Fe1B C13B C14B C15B -60.1(10)
C12B C13B C14B Fe1B 58.7(11)
C12B C11B C15B C14B 1.4(16)
C9B C11B C15B C14B -173.9(15)
Fe1B C11B C15B C14B 58.5(10)
C12B C11B C15B P2B 178.6(10)
C9B C11B C15B P2B 3(2)
Fe1B C11B C15B P2B -124.2(11)
C12B C11B C15B Fe1B -57.1(11)
C9B C11B C15B Fe1B 127.6(16)
C13B C14B C15B C11B -0.1(16)
Fe1B C14B C15B C11B -59.4(10)
C13B C14B C15B P2B -177.2(11)
Fe1B C14B C15B P2B 123.5(11)
C13B C14B C15B Fe1B 59.3(10)
C20B C16B C17B C18B 0(2)
Fe1B C16B C17B C18B -59.8(12)
C20B C16B C17B Fe1B 60.2(12)
C16B C17B C18B C19B -0.5(19)
Fe1B C17B C18B C19B -59.5(12)
C16B C17B C18B Fe1B 59.0(12)
C17B C18B C19B C20B 0.3(19)
Fe1B C18B C19B C20B -59.0(11)
C17B C18B C19B Fe1B 59.3(12)
C17B C16B C20B C19B 0(2)
Fe1B C16B C20B C19B 60.5(12)
C17B C16B C20B Fe1B -60.7(12)
C18B C19B C20B C16B -0.1(19)
Fe1B C19B C20B C16B -59.9(12)
C18B C19B C20B Fe1B 59.8(11)
C30B C21B C22B C23B -179.6(13)
P2B C21B C22B C23B 6.3(17)
C30B C21B C22B C27B 0.7(19)
P2B C21B C22B C27B -173.3(10)
C27B C22B C23B C24B -1(2)
C21B C22B C23B C24B 179.2(13)
C22B C23B C24B C25B 0(2)
C23B C24B C25B C26B 2(2)
C24B C25B C26B C27B -2(2)
C25B C26B C27B C22B 1(2)
C25B C26B C27B C28B -178.9(14)
C23B C22B C27B C26B 1(2)
C21B C22B C27B C26B -179.5(12)
C23B C22B C27B C28B -179.6(12)
C21B C22B C27B C28B 0(2)
C26B C27B C28B C29B 177.8(13)
C22B C27B C28B C29B -2(2)
C27B C28B C29B C30B 3(2)
C22B C21B C30B C29B 0(2)
P2B C21B C30B C29B 174.1(11)
C28B C29B C30B C21B -2(2)
C40B C31B C32B C37B -1(2)
P2B C31B C32B C37B 178.6(12)
C40B C31B C32B C33B 179.2(15)
P2B C31B C32B C33B -1(2)
C37B C32B C33B C34B -1(2)
C31B C32B C33B C34B 179.0(15)
C32B C33B C34B C35B 1(2)
C33B C34B C35B C36B -1(2)
C34B C35B C36B C37B 0(2)
C31B C32B C37B C38B 1(2)
C33B C32B C37B C38B -179.2(15)
C31B C32B C37B C36B -180.0(15)
C33B C32B C37B C36B 0(2)
C35B C36B C37B C38B 179.4(16)
C35B C36B C37B C32B 1(2)
C32B C37B C38B C39B -1(2)
C36B C37B C38B C39B -179.7(17)
C37B C38B C39B C40B 1(3)
C38B C39B C40B C31B -1(3)
C32B C31B C40B C39B 1(3)
P2B C31B C40B C39B -178.8(14)
C30A C21A P2A C31A 108.7(11)
C22A C21A P2A C31A -79.6(11)
C30A C21A P2A C15A 0.1(12)
C22A C21A P2A C15A 171.8(10)
C40A C31A P2A C21A -39.7(14)
C32A C31A P2A C21A 143.4(12)
C40A C31A P2A C15A 67.1(15)
C32A C31A P2A C15A -109.8(12)
C14A C15A P2A C21A 70.2(14)
C11A C15A P2A C21A -108.3(12)
Fe1A C15A P2A C21A 162.9(8)
C14A C15A P2A C31A -37.4(15)
C11A C15A P2A C31A 144.0(11)
Fe1A C15A P2A C31A 55.2(10)
C7A C5A P1A C9A 71.1(13)
C8A C5A P1A C9A -53.6(12)
C6A C5A P1A C9A -168.5(10)
C7A C5A P1A C1A -44.2(14)
C8A C5A P1A C1A -168.8(10)
C6A C5A P1A C1A 76.3(11)
C7A C5A P1A Au1A -168.7(10)
C8A C5A P1A Au1A 66.6(11)
C6A C5A P1A Au1A -48.3(10)
C10A C9A P1A C5A -27.5(14)
C11A C9A P1A C5A 107.3(11)
C10A C9A P1A C1A 93.1(13)
C11A C9A P1A C1A -132.1(10)
C10A C9A P1A Au1A -147.0(11)
C11A C9A P1A Au1A -12.1(11)
C4A C1A P1A C5A 69.2(11)
C3A C1A P1A C5A -53.8(13)
C2A C1A P1A C5A -170.8(10)
C4A C1A P1A C9A -51.3(11)
C3A C1A P1A C9A -174.3(11)
C2A C1A P1A C9A 68.7(11)
C4A C1A P1A Au1A -168.9(8)
C3A C1A P1A Au1A 68.2(11)
C2A C1A P1A Au1A -48.8(10)
C11B C15B P2B C31B 155.2(12)
C14B C15B P2B C31B -28.1(14)
Fe1B C15B P2B C31B 63.4(10)
C11B C15B P2B C21B -100.1(13)
C14B C15B P2B C21B 76.6(13)
Fe1B C15B P2B C21B 168.2(8)
C11B C15B P2B Au2B 25.1(14)
C14B C15B P2B Au2B -158.2(11)
Fe1B C15B P2B Au2B -66.7(9)
C40B C31B P2B C15B 79.4(15)
C32B C31B P2B C15B -100.5(14)
C40B C31B P2B C21B -26.9(16)
C32B C31B P2B C21B 153.2(14)
C40B C31B P2B Au2B -155.5(12)
C32B C31B P2B Au2B 24.6(16)
C30B C21B P2B C15B 1.5(12)
C22B C21B P2B C15B 175.4(10)
C30B C21B P2B C31B 107.6(12)
C22B C21B P2B C31B -78.5(11)
C30B C21B P2B Au2B -121.2(10)
C22B C21B P2B Au2B 52.8(11)
